data_7106668
loop_
_publ_author_name
'Ilich A. Ibarra'
'Sihai Yang'
'Xiang Lin'
'Alexander J. Blake'
'Pierre J. Rizkallah'
'Harriott Nowell'
'David R. Allan'
'Neil R. Champness'
'Peter Hubberstey'
'Martin Schroder'

_publ_section_title
;
 Highly Porous and Robust Scandium-based Metal-Organic Frameworks for
 Hydrogen Storage
;
_journal_name_full Chem.Commun.
_journal_page_first 8304
_journal_paper_doi 10.1039/c1cc11168j
_journal_volume 47
_journal_year 2011
_chemical_formula_moiety 'C6 H3 O5 Sc1, 2.6(H2 O)'
_chemical_formula_structural '[Sc(C6H2O4S1)(OH)] (H2O)2.6'
_chemical_formula_sum 'C6 H8.2 O7.6 S Sc'
_chemical_formula_weight 278.95
_chemical_name_systematic
;
?
;
_space_group_IT_number 141
_symmetry_cell_setting tetragonal
_symmetry_space_group_name_Hall '-I 4bd 2'
_symmetry_space_group_name_H-M 'I 41/a m d :2'
_atom_sites_solution_hydrogens geom
_atom_sites_solution_primary direct
_atom_sites_solution_secondary difmap
_audit_creation_method 'enCIFer editing of SHELXL97 CIF output'
_cell_angle_alpha 90.00
_cell_angle_beta 90.00
_cell_angle_gamma 90.00
_cell_formula_units_Z 16
_cell_length_a 22.605(4)
_cell_length_b 22.605(4)
_cell_length_c 12.474(2)
_cell_measurement_reflns_used 8272
_cell_measurement_temperature 120(2)
_cell_measurement_theta_max 30.79
_cell_measurement_theta_min 2.49
_cell_volume 6374.0(19)
_computing_cell_refinement 'Rigaku CrystalClear'
_computing_data_collection 'Rigaku CrystalClear'
_computing_data_reduction 'Rigaku CrystalClear'
_computing_publication_material 'enCIFer (Allen at el., 2004); PLATON (Spek, 2009)'
_computing_structure_refinement 'SHELXL97 (Sheldrick, 2008)'
_computing_structure_solution 'SHELXS97 (Sheldrick, 2008)'
_diffrn_ambient_temperature 120(2)
_diffrn_detector_area_resol_mean 28.5714
_diffrn_measured_fraction_theta_full 0.961
_diffrn_measured_fraction_theta_max 0.961
_diffrn_measurement_device_type 'Rigaku Saturn 724+'
_diffrn_measurement_method '\w scans'
_diffrn_radiation_monochromator 'silicon double crystal'
_diffrn_radiation_source 'Diamond Light Source Beamline I19'
_diffrn_radiation_type synchrotron
_diffrn_radiation_wavelength 0.6939
_diffrn_reflns_av_R_equivalents 0.047
_diffrn_reflns_av_sigmaI/netI 0.028
_diffrn_reflns_limit_h_max 32
_diffrn_reflns_limit_h_min -33
_diffrn_reflns_limit_k_max 33
_diffrn_reflns_limit_k_min -31
_diffrn_reflns_limit_l_max 18
_diffrn_reflns_limit_l_min -15
_diffrn_reflns_number 24677
_diffrn_reflns_theta_full 30.97
_diffrn_reflns_theta_max 30.97
_diffrn_reflns_theta_min 2.53
_diffrn_standards_decay_% 0
_diffrn_standards_number 0
_exptl_absorpt_coefficient_mu 0.623
_exptl_absorpt_correction_T_max 1.00
_exptl_absorpt_correction_T_min 0.614
_exptl_absorpt_correction_type multi-scan
_exptl_absorpt_process_details 'Jacobson, R. (1998). Private communication'
_exptl_crystal_colour Colourless
_exptl_crystal_density_diffrn 1.447
_exptl_crystal_description Block
_exptl_crystal_F_000 2832
_exptl_crystal_size_max 0.18
_exptl_crystal_size_mid 0.08
_exptl_crystal_size_min 0.08
_platon_squeeze_details
;
Approximately 54% of the unit cell comprises a large region of
disordered solvent which could not be modelled as discrete atomic sites.
We employed PLATON SQUEEZE to calculate the contribution to the diffraction
for the solvent region and therefore produced a set of solvent-free diffraction
intensities. SQUEEZE estimated a total of 468 electrones per unit cell,
which are assigned to be 26 water molecules per unit cell. The final formula
was calculated considering elemental analysis results.
;
_refine_diff_density_max 1.36
_refine_diff_density_min -0.57
_refine_diff_density_rms 0.10
_refine_ls_extinction_coef 0.0023(9)
_refine_ls_extinction_expression Fc^*^=kFc[1+0.001xFc^2^\l^3^/sin(2\q)]^-1/4^
_refine_ls_extinction_method SHELXL
_refine_ls_goodness_of_fit_ref 1.23
_refine_ls_hydrogen_treatment constr
_refine_ls_matrix_type full
_refine_ls_number_parameters 62
_refine_ls_number_reflns 2747
_refine_ls_number_restraints 0
_refine_ls_restrained_S_all 1.23
_refine_ls_R_factor_all 0.0725
_refine_ls_R_factor_gt 0.0622
_refine_ls_shift/su_max 0.076
_refine_ls_shift/su_mean 0.005
_refine_ls_structure_factor_coef Fsqd
_refine_ls_weighting_details 'calc w=1/[\s^2^(Fo^2^)+(0.082P)^2^+13.01P] where P=(Fo^2^+2Fc^2^)/3'
_refine_ls_weighting_scheme calc
_refine_ls_wR_factor_gt 0.177
_refine_ls_wR_factor_ref 0.182
_reflns_number_gt 2304
_reflns_number_total 2747
_reflns_threshold_expression >2sigma(I)
_cod_data_source_file c1cc11168j.txt
_cod_data_source_block 2
_cod_original_cell_volume 6373.7(19)
_cod_original_sg_symbol_H-M 'I 41/a m d'
_cod_original_formula_sum 'C6 H8.2 O7.6 S1 Sc1'
_cod_database_code 7106668

loop_
_symmetry_equiv_pos_as_xyz
'x, y, z'
'-x+1/2, -y, z+1/2'
'-y+1/4, x+3/4, z+1/4'
'y+1/4, -x+1/4, z+3/4'
'-x+1/2, y, -z+1/2'
'x, -y, -z'
'y+1/4, x+3/4, -z+1/4'
'-y+1/4, -x+1/4, -z+3/4'
'x+1/2, y+1/2, z+1/2'
'-x+1, -y+1/2, z+1'
'-y+3/4, x+5/4, z+3/4'
'y+3/4, -x+3/4, z+5/4'
'-x+1, y+1/2, -z+1'
'x+1/2, -y+1/2, -z+1/2'
'y+3/4, x+5/4, -z+3/4'
'-y+3/4, -x+3/4, -z+5/4'
'-x, -y, -z'
'x-1/2, y, -z-1/2'
'y-1/4, -x-3/4, -z-1/4'
'-y-1/4, x-1/4, -z-3/4'
'x-1/2, -y, z-1/2'
'-x, y, z'
'-y-1/4, -x-3/4, z-1/4'
'y-1/4, x-1/4, z-3/4'
'-x+1/2, -y+1/2, -z+1/2'
'x, y+1/2, -z'
'y+1/4, -x-1/4, -z+1/4'
'-y+1/4, x+1/4, -z-1/4'
'x, -y+1/2, z'
'-x+1/2, y+1/2, z+1/2'
'-y+1/4, -x-1/4, z+1/4'
'y+1/4, x+1/4, z-1/4'

loop_
_atom_site_label
_atom_site_type_symbol
_atom_site_fract_x
_atom_site_fract_y
_atom_site_fract_z
_atom_site_U_iso_or_equiv
_atom_site_adp_type
_atom_site_occupancy
_atom_site_symmetry_multiplicity
_atom_site_calc_flag
_atom_site_refinement_flags
_atom_site_disorder_assembly
_atom_site_disorder_group
Sc1 Sc 0.2500 0.55662(2) 0.2500 0.0189(2) Uani 1 2 d S . .
S1 S 0.5000 0.51647(5) 0.35088(7) 0.0327(3) Uani 1 2 d S . .
O1 O 0.24834(7) 0.49834(7) 0.3750 0.0240(5) Uani 1 2 d S . .
H1A H 0.2202 0.4702 0.3750 0.029 Uiso 1 2 d SR . .
O2 O 0.34400(8) 0.55917(9) 0.24778(16) 0.0338(4) Uani 1 1 d . . .
O3 O 0.25577(9) 0.62585(7) 0.36386(16) 0.0328(4) Uani 1 1 d . . .
C1 C 0.38382(9) 0.53568(11) 0.3031(2) 0.0272(5) Uani 1 1 d . . .
C2 C 0.44601(11) 0.54430(16) 0.2720(2) 0.0392(7) Uani 1 1 d . . .
C3 C 0.4685(3) 0.5609(3) 0.1724(6) 0.0430(13) Uiso 0.50 1 d P . 1
H3A H 0.4453 0.5707 0.1134 0.052 Uiso 0.50 1 calc PR . 1
C3A C 0.4688(2) 0.5866(2) 0.2014(4) 0.0250(8) Uiso 0.50 1 d P . 2
H3AA H 0.4457 0.6116 0.1597 0.030 Uiso 0.50 1 calc PR . 2

loop_
_atom_site_aniso_label
_atom_site_aniso_U_11
_atom_site_aniso_U_22
_atom_site_aniso_U_33
_atom_site_aniso_U_23
_atom_site_aniso_U_13
_atom_site_aniso_U_12
Sc1 0.0131(3) 0.0169(3) 0.0268(3) 0.000 -0.00360(18) 0.000
S1 0.0134(3) 0.0513(6) 0.0332(5) 0.0198(4) 0.000 0.000
O1 0.0213(6) 0.0213(6) 0.0294(11) 0.0023(6) -0.0023(6) -0.0066(8)
O2 0.0144(7) 0.0441(10) 0.0429(10) 0.0175(8) -0.0035(7) -0.0010(6)
O3 0.0432(10) 0.0187(7) 0.0367(10) -0.0041(7) -0.0154(8) 0.0009(7)
C1 0.0137(8) 0.0337(11) 0.0341(12) 0.0081(9) 0.0000(8) -0.0010(8)
C2 0.0141(9) 0.0636(19) 0.0399(14) 0.0272(13) -0.0008(9) -0.0004(10)

loop_
_atom_type_symbol
_atom_type_description
_atom_type_scat_dispersion_real
_atom_type_scat_dispersion_imag
_atom_type_scat_source
C C 0.0033 0.0016 'International Tables Vol C Tables 4.2.6.8 and 6.1.1.4'
H H 0.0000 0.0000 'International Tables Vol C Tables 4.2.6.8 and 6.1.1.4'
N N 0.0061 0.0033 'International Tables Vol C Tables 4.2.6.8 and 6.1.1.4'
O O 0.0106 0.0060 'International Tables Vol C Tables 4.2.6.8 and 6.1.1.4'
S S 0.1246 0.1234 'International Tables Vol C Tables 4.2.6.8 and 6.1.1.4'
Sc Sc 0.2519 0.3716 'International Tables Vol C Tables 4.2.6.8 and 6.1.1.4'

loop_
_geom_angle_atom_site_label_1
_geom_angle_atom_site_label_2
_geom_angle_atom_site_label_3
_geom_angle
_geom_angle_site_symmetry_1
_geom_angle_site_symmetry_3
_geom_angle_publ_flag
O1 Sc1 O1 99.63(7) . 11_544 ?
O1 Sc1 O3 88.04(6) . . ?
O1 Sc1 O3 171.14(6) 11_544 . ?
O1 Sc1 O3 171.14(6) . 5 ?
O1 Sc1 O3 88.04(6) 11_544 5 ?
O3 Sc1 O3 84.69(10) . 5 ?
O1 Sc1 O2 92.63(6) . . ?
O1 Sc1 O2 89.38(7) 11_544 . ?
O3 Sc1 O2 85.82(8) . . ?
O3 Sc1 O2 91.88(7) 5 . ?
O1 Sc1 O2 89.38(7) . 5 ?
O1 Sc1 O2 92.63(6) 11_544 5 ?
O3 Sc1 O2 91.88(7) . 5 ?
O3 Sc1 O2 85.82(8) 5 5 ?
O2 Sc1 O2 176.89(11) . 5 ?
O1 Sc1 Sc1 27.99(5) . 12_454 ?
O1 Sc1 Sc1 115.15(5) 11_544 12_454 ?
O3 Sc1 Sc1 70.14(5) . 12_454 ?
O3 Sc1 Sc1 149.81(5) 5 12_454 ?
O2 Sc1 Sc1 70.49(5) . 12_454 ?
O2 Sc1 Sc1 110.68(6) 5 12_454 ?
O1 Sc1 Sc1 115.15(5) . 11_544 ?
O1 Sc1 Sc1 27.99(5) 11_544 11_544 ?
O3 Sc1 Sc1 149.81(5) . 11_544 ?
O3 Sc1 Sc1 70.14(5) 5 11_544 ?
O2 Sc1 Sc1 110.68(6) . 11_544 ?
O2 Sc1 Sc1 70.49(5) 5 11_544 ?
Sc1 Sc1 Sc1 138.419(16) 12_454 11_544 ?
C2 S1 C2 92.53(18) . 22_655 ?
Sc1 O1 Sc1 124.02(11) 12_454 . ?
C1 O2 Sc1 134.41(16) . . ?
C1 O3 Sc1 134.08(16) 15_445 . ?
O3 C1 O2 125.6(2) 15_445 . ?
O3 C1 C2 115.3(2) 15_445 . ?
O2 C1 C2 119.1(2) . . ?
C3 C2 C1 128.3(3) . . ?
C3A C2 C1 127.5(3) . . ?
C3 C2 S1 110.8(3) . . ?
C3A C2 S1 110.8(2) . . ?
C1 C2 S1 119.20(19) . . ?
C2 C3 C3 111.4(3) . 22_655 ?
C2 C3A C3A 111.6(2) . 22_655 ?

loop_
_geom_bond_atom_site_label_1
_geom_bond_atom_site_label_2
_geom_bond_distance
_geom_bond_site_symmetry_2
_geom_bond_publ_flag
Sc1 O1 2.0416(11) . ?
Sc1 O3 2.117(2) . ?
Sc1 O2 2.126(2) . ?
Sc1 Sc1 3.6057(6) 11_544 ?
S1 C2 1.689(3) . ?
O2 C1 1.252(3) . ?
C1 O3 1.250(3) 15_445 ?
C1 C2 1.471(3) . ?
C2 C3 1.395(7) . ?
C2 C3A 1.398(5) . ?
C3 C3 1.423(13) 22_655 ?
C3A C3A 1.411(9) 22_655 ?

loop_
_platon_squeeze_void_nr
_platon_squeeze_void_average_x
_platon_squeeze_void_average_y
_platon_squeeze_void_average_z
_platon_squeeze_void_volume
_platon_squeeze_void_count_electrons
1 -0.009 0.135 0.264 3456 468.3
